data_7125891
loop_
_publ_author_name
'Kysliak, Oleksandr'
'G\"orls, Helmar'
'Kretschmer, Robert'

_publ_section_title
;
 C-F bond activation by pentamethylcyclopentadienyl-aluminium(i): a
 combined experimental/computational exercise.
;
_journal_issue 57
_journal_name_full 'Chemical communications (Cambridge, England)'
_journal_page_first 7865
_journal_page_last 7868
_journal_paper_doi 10.1039/d0cc00003e
_journal_volume 56
_journal_year 2020
_chemical_formula_moiety 'C32 H30 Al2 F12'
_chemical_formula_sum 'C32 H30 Al2 F12'
_chemical_formula_weight 696.52
_space_group_crystal_system monoclinic
_space_group_IT_number 15
_space_group_name_Hall '-C 2yc'
_space_group_name_H-M_alt 'C 1 2/c 1'
_atom_sites_solution_hydrogens geom
_audit_creation_method SHELXL-2018/3
_audit_update_record
;
2019-12-12 deposited with the CCDC.	2020-01-28 downloaded from the CCDC.
;
_cell_angle_alpha 90
_cell_angle_beta 94.820(1)
_cell_angle_gamma 90
_cell_formula_units_Z 4
_cell_length_a 17.0235(4)
_cell_length_b 10.2649(2)
_cell_length_c 17.3300(4)
_cell_measurement_reflns_used 8935
_cell_measurement_temperature 133(2)
_cell_measurement_theta_max 27.480
_cell_measurement_theta_min 2.319
_cell_volume 3017.61(12)
_computing_cell_refinement DENZO
_computing_data_collection COLLECT
_computing_data_reduction DENZO
_computing_molecular_graphics SHELXTL/PC
_computing_publication_material 'SHELXL-2018/3 (Sheldrick, 2018)'
_computing_structure_refinement 'SHELXL-2018/3 (Sheldrick, 2018)'
_computing_structure_solution 'SHELXS-97 (Sheldrick, 2008)'
_diffrn_ambient_temperature 133(2)
_diffrn_measured_fraction_theta_full 0.997
_diffrn_measured_fraction_theta_max 0.997
_diffrn_measurement_device_type KappaCCD
_diffrn_measurement_method 'phi- + omega-scan'
_diffrn_radiation_type MoK\a
_diffrn_radiation_wavelength 0.71073
_diffrn_reflns_av_R_equivalents 0.0381
_diffrn_reflns_av_unetI/netI 0.0372
_diffrn_reflns_Laue_measured_fraction_full 0.997
_diffrn_reflns_Laue_measured_fraction_max 0.997
_diffrn_reflns_limit_h_max 20
_diffrn_reflns_limit_h_min -22
_diffrn_reflns_limit_k_max 13
_diffrn_reflns_limit_k_min -12
_diffrn_reflns_limit_l_max 22
_diffrn_reflns_limit_l_min -16
_diffrn_reflns_number 8935
_diffrn_reflns_point_group_measured_fraction_full 0.997
_diffrn_reflns_point_group_measured_fraction_max 0.997
_diffrn_reflns_theta_full 25.242
_diffrn_reflns_theta_max 27.480
_diffrn_reflns_theta_min 2.319
_exptl_absorpt_coefficient_mu 0.194
_exptl_absorpt_correction_T_max 0.7456
_exptl_absorpt_correction_T_min 0.6971
_exptl_absorpt_correction_type multi-scan
_exptl_absorpt_process_details 'SADABS, Bruker-AXS, 2002'
_exptl_crystal_colour colourless
_exptl_crystal_density_diffrn 1.533
_exptl_crystal_density_method 'not measured'
_exptl_crystal_description prism
_exptl_crystal_F_000 1424
_exptl_crystal_size_max 0.102
_exptl_crystal_size_mid 0.088
_exptl_crystal_size_min 0.082
_refine_diff_density_max 0.334
_refine_diff_density_min -0.261
_refine_diff_density_rms 0.057
_refine_ls_extinction_method none
_refine_ls_goodness_of_fit_ref 1.067
_refine_ls_hydrogen_treatment constr
_refine_ls_matrix_type full
_refine_ls_number_parameters 213
_refine_ls_number_reflns 3447
_refine_ls_number_restraints 0
_refine_ls_restrained_S_all 1.067
_refine_ls_R_factor_all 0.0602
_refine_ls_R_factor_gt 0.0468
_refine_ls_shift/su_max 0.002
_refine_ls_shift/su_mean 0.000
_refine_ls_structure_factor_coef Fsqd
_refine_ls_weighting_details 'w=1/[\s^2^(Fo^2^)+(0.0245P)^2^+6.9435P] where P=(Fo^2^+2Fc^2^)/3'
_refine_ls_weighting_scheme calc
_refine_ls_wR_factor_gt 0.0956
_refine_ls_wR_factor_ref 0.1025
_reflns_Friedel_coverage 0.000
_reflns_number_gt 2856
_reflns_number_total 3447
_reflns_threshold_expression 'I > 2\s(I)'
_cod_data_source_file d0cc00003e2.cif
_cod_data_source_block FO6908_4c
_cod_depositor_comments 'Adding full bibliography for 7125888--7125892.cif.'
_cod_original_sg_symbol_H-M 'C 2/c'
_cod_database_code 7125891
_shelx_shelxl_version_number 2018/3
_shelx_space_group_comment
;
The symmetry employed for this shelxl refinement is uniquely defined
by the following loop, which should always be used as a source of
symmetry information in preference to the above space-group names.
They are only intended as comments.
;
_shelx_estimated_absorpt_t_min 0.980
_shelx_estimated_absorpt_t_max 0.984

loop_
_space_group_symop_operation_xyz
'x, y, z'
'-x, y, -z+1/2'
'x+1/2, y+1/2, z'
'-x+1/2, y+1/2, -z+1/2'
'-x, -y, -z'
'x, -y, z-1/2'
'-x+1/2, -y+1/2, -z'
'x+1/2, -y+1/2, z-1/2'

loop_
_atom_site_label
_atom_site_type_symbol
_atom_site_fract_x
_atom_site_fract_y
_atom_site_fract_z
_atom_site_U_iso_or_equiv
_atom_site_adp_type
_atom_site_occupancy
_atom_site_site_symmetry_order
_atom_site_calc_flag
_atom_site_refinement_flags_posn
_atom_site_refinement_flags_adp
Al1 Al 0.67554(3) 0.20998(6) 0.46284(3) 0.01688(14) Uani 1 1 d . .
F1 F 0.71923(6) 0.33433(10) 0.52987(6) 0.0184(2) Uani 1 1 d . .
F2 F 0.73157(7) 0.14300(12) 0.29792(7) 0.0303(3) Uani 1 1 d . .
F3 F 0.71251(9) 0.26855(16) 0.16223(7) 0.0440(4) Uani 1 1 d . .
F4 F 0.63714(10) 0.50123(16) 0.15170(8) 0.0537(5) Uani 1 1 d . .
F5 F 0.58735(9) 0.61414(14) 0.28167(10) 0.0524(4) Uani 1 1 d . .
F6 F 0.60554(8) 0.48767(13) 0.41827(8) 0.0350(3) Uani 1 1 d . .
C1 C 0.66867(11) 0.30940(19) 0.36394(11) 0.0195(4) Uani 1 1 d . .
C2 C 0.69402(11) 0.2599(2) 0.29620(12) 0.0229(4) Uani 1 1 d . .
C3 C 0.68525(13) 0.3223(2) 0.22581(12) 0.0294(5) Uani 1 1 d . .
C4 C 0.64830(14) 0.4410(2) 0.22048(13) 0.0345(6) Uani 1 1 d . .
C5 C 0.62244(13) 0.4967(2) 0.28609(15) 0.0327(5) Uani 1 1 d . .
C6 C 0.63307(12) 0.4303(2) 0.35550(13) 0.0252(4) Uani 1 1 d . .
C7 C 0.59360(12) 0.03973(19) 0.41831(11) 0.0206(4) Uani 1 1 d . .
C8 C 0.54317(11) 0.1461(2) 0.43123(12) 0.0212(4) Uani 1 1 d . .
C9 C 0.55752(11) 0.18635(19) 0.50889(12) 0.0213(4) Uani 1 1 d . .
C10 C 0.61548(11) 0.1017(2) 0.54639(11) 0.0206(4) Uani 1 1 d . .
C11 C 0.63805(11) 0.01095(19) 0.48953(12) 0.0206(4) Uani 1 1 d . .
C12 C 0.59682(14) -0.0328(2) 0.34305(13) 0.0318(5) Uani 1 1 d . .
H12A H 0.590301 0.028871 0.299794 0.048 Uiso 1 1 calc R U
H12B H 0.554408 -0.097524 0.337918 0.048 Uiso 1 1 calc R U
H12C H 0.647854 -0.076774 0.342467 0.048 Uiso 1 1 calc R U
C13 C 0.48633(13) 0.2094(2) 0.37172(15) 0.0345(5) Uani 1 1 d . .
H13A H 0.505613 0.199456 0.320337 0.052 Uiso 1 1 calc R U
H13B H 0.481704 0.302243 0.383733 0.052 Uiso 1 1 calc R U
H13C H 0.434557 0.167813 0.372253 0.052 Uiso 1 1 calc R U
C14 C 0.51502(13) 0.2936(2) 0.54734(15) 0.0326(5) Uani 1 1 d . .
H14A H 0.512226 0.370927 0.514037 0.049 Uiso 1 1 calc R U
H14B H 0.543578 0.315037 0.597184 0.049 Uiso 1 1 calc R U
H14C H 0.461545 0.264807 0.555848 0.049 Uiso 1 1 calc R U
C15 C 0.63802(13) 0.0986(2) 0.63208(12) 0.0319(5) Uani 1 1 d . .
H15A H 0.685971 0.046427 0.642491 0.048 Uiso 1 1 calc R U
H15B H 0.595110 0.059652 0.658576 0.048 Uiso 1 1 calc R U
H15C H 0.647691 0.187537 0.651059 0.048 Uiso 1 1 calc R U
C16 C 0.69602(13) -0.0990(2) 0.50258(14) 0.0304(5) Uani 1 1 d . .
H16A H 0.667475 -0.180487 0.509720 0.046 Uiso 1 1 calc R U
H16B H 0.731415 -0.081191 0.548926 0.046 Uiso 1 1 calc R U
H16C H 0.726936 -0.107124 0.457604 0.046 Uiso 1 1 calc R U

loop_
_atom_site_aniso_label
_atom_site_aniso_U_11
_atom_site_aniso_U_22
_atom_site_aniso_U_33
_atom_site_aniso_U_23
_atom_site_aniso_U_13
_atom_site_aniso_U_12
Al1 0.0163(3) 0.0174(3) 0.0172(3) 0.0011(2) 0.0031(2) 0.0011(2)
F1 0.0161(5) 0.0183(5) 0.0212(6) -0.0016(4) 0.0029(4) 0.0015(4)
F2 0.0330(7) 0.0300(7) 0.0290(7) -0.0057(5) 0.0091(5) 0.0021(6)
F3 0.0506(9) 0.0635(10) 0.0185(7) -0.0066(6) 0.0069(6) -0.0246(8)
F4 0.0608(10) 0.0628(11) 0.0338(8) 0.0298(8) -0.0186(7) -0.0241(8)
F5 0.0501(9) 0.0357(8) 0.0693(12) 0.0250(8) -0.0079(8) 0.0096(7)
F6 0.0353(7) 0.0278(7) 0.0431(8) 0.0012(6) 0.0107(6) 0.0101(6)
C1 0.0155(9) 0.0226(10) 0.0203(10) 0.0029(8) 0.0014(7) -0.0034(8)
C2 0.0200(9) 0.0256(10) 0.0228(11) 0.0012(8) 0.0004(8) -0.0042(8)
C3 0.0273(11) 0.0447(13) 0.0159(10) -0.0017(9) 0.0005(8) -0.0173(10)
C4 0.0332(12) 0.0413(14) 0.0267(12) 0.0176(10) -0.0100(10) -0.0168(11)
C5 0.0256(11) 0.0262(11) 0.0446(14) 0.0139(10) -0.0064(10) -0.0018(9)
C6 0.0203(10) 0.0254(11) 0.0300(11) 0.0028(9) 0.0030(8) 0.0002(8)
C7 0.0224(10) 0.0196(9) 0.0199(10) 0.0008(8) 0.0025(8) -0.0041(8)
C8 0.0147(9) 0.0216(10) 0.0269(11) 0.0047(8) -0.0001(7) -0.0021(8)
C9 0.0164(9) 0.0202(9) 0.0282(11) -0.0016(8) 0.0069(8) -0.0022(8)
C10 0.0192(9) 0.0235(10) 0.0197(10) 0.0020(8) 0.0040(7) -0.0045(8)
C11 0.0176(9) 0.0188(9) 0.0260(11) 0.0039(8) 0.0048(8) -0.0015(8)
C12 0.0387(13) 0.0320(12) 0.0252(11) -0.0070(9) 0.0059(9) -0.0109(10)
C13 0.0242(11) 0.0370(13) 0.0409(14) 0.0120(11) -0.0054(10) -0.0011(10)
C14 0.0266(11) 0.0274(11) 0.0460(14) -0.0053(10) 0.0161(10) -0.0003(9)
C15 0.0296(11) 0.0449(14) 0.0214(11) 0.0017(10) 0.0036(9) -0.0157(10)
C16 0.0281(11) 0.0232(11) 0.0404(13) 0.0091(9) 0.0050(10) 0.0051(9)

loop_
_atom_type_symbol
_atom_type_description
_atom_type_scat_dispersion_real
_atom_type_scat_dispersion_imag
_atom_type_scat_source
C C 0.0033 0.0016 'International Tables Vol C Tables 4.2.6.8 and 6.1.1.4'
H H 0.0000 0.0000 'International Tables Vol C Tables 4.2.6.8 and 6.1.1.4'
F F 0.0171 0.0103 'International Tables Vol C Tables 4.2.6.8 and 6.1.1.4'
Al Al 0.0645 0.0514 'International Tables Vol C Tables 4.2.6.8 and 6.1.1.4'

loop_
_geom_angle_atom_site_label_1
_geom_angle_atom_site_label_2
_geom_angle_atom_site_label_3
_geom_angle
_geom_angle_site_symmetry_1
_geom_angle_site_symmetry_3
F1 Al1 F1 77.81(5) . 7_656
F1 Al1 C1 100.33(7) . .
F1 Al1 C1 99.91(7) 7_656 .
F1 Al1 C10 97.08(7) . .
F1 Al1 C10 109.92(7) 7_656 .
C1 Al1 C10 148.00(8) . .
F1 Al1 C11 128.32(7) . .
F1 Al1 C11 93.09(6) 7_656 .
C1 Al1 C11 131.29(8) . .
C10 Al1 C11 38.40(7) . .
F1 Al1 C9 100.23(6) . .
F1 Al1 C9 147.81(7) 7_656 .
C1 Al1 C9 111.93(8) . .
C10 Al1 C9 37.97(7) . .
C11 Al1 C9 62.57(7) . .
F1 Al1 C7 158.35(7) . .
F1 Al1 C7 112.93(6) 7_656 .
C1 Al1 C7 96.28(8) . .
C10 Al1 C7 61.93(7) . .
C11 Al1 C7 36.51(7) . .
C9 Al1 C7 60.35(7) . .
F1 Al1 C8 131.66(7) . .
F1 Al1 C8 148.11(7) 7_656 .
C1 Al1 C8 87.52(7) . .
C10 Al1 C8 61.02(7) . .
C11 Al1 C8 60.29(7) . .
C9 Al1 C8 35.51(7) . .
C7 Al1 C8 35.18(7) . .
F1 Al1 Al1 38.93(3) . 7_656
F1 Al1 Al1 38.88(4) 7_656 7_656
C1 Al1 Al1 103.05(6) . 7_656
C10 Al1 Al1 107.35(6) . 7_656
C11 Al1 Al1 115.65(6) . 7_656
C9 Al1 Al1 131.16(6) . 7_656
C7 Al1 Al1 147.93(6) . 7_656
C8 Al1 Al1 166.58(6) . 7_656
Al1 F1 Al1 102.18(5) . 7_656
C2 C1 C6 113.91(18) . .
C2 C1 Al1 122.94(15) . .
C6 C1 Al1 123.00(15) . .
F2 C2 C3 116.53(19) . .
F2 C2 C1 119.08(18) . .
C3 C2 C1 124.4(2) . .
F3 C3 C4 119.8(2) . .
F3 C3 C2 121.0(2) . .
C4 C3 C2 119.3(2) . .
F4 C4 C3 120.0(2) . .
F4 C4 C5 120.7(2) . .
C3 C4 C5 119.4(2) . .
F5 C5 C4 119.8(2) . .
F5 C5 C6 121.1(2) . .
C4 C5 C6 119.1(2) . .
F6 C6 C5 117.14(19) . .
F6 C6 C1 118.87(18) . .
C5 C6 C1 124.0(2) . .
C8 C7 C11 107.92(17) . .
C8 C7 C12 125.69(19) . .
C11 C7 C12 126.35(19) . .
C8 C7 Al1 73.93(11) . .
C11 C7 Al1 66.93(11) . .
C12 C7 Al1 126.41(14) . .
C9 C8 C7 108.51(17) . .
C9 C8 C13 125.41(19) . .
C7 C8 C13 126.0(2) . .
C9 C8 Al1 67.20(10) . .
C7 C8 Al1 70.89(11) . .
C13 C8 Al1 125.84(14) . .
C8 C9 C10 108.30(17) . .
C8 C9 C14 125.90(19) . .
C10 C9 C14 125.67(19) . .
C8 C9 Al1 77.29(11) . .
C10 C9 Al1 67.77(10) . .
C14 C9 Al1 123.98(14) . .
C9 C10 C11 107.30(17) . .
C9 C10 C15 124.87(19) . .
C11 C10 C15 127.23(19) . .
C9 C10 Al1 74.27(11) . .
C11 C10 Al1 72.71(11) . .
C15 C10 Al1 125.46(14) . .
C7 C11 C10 107.93(17) . .
C7 C11 C16 125.48(19) . .
C10 C11 C16 126.55(19) . .
C7 C11 Al1 76.56(11) . .
C10 C11 Al1 68.89(11) . .
C16 C11 Al1 122.02(14) . .
C7 C12 H12A 109.5 . .
C7 C12 H12B 109.5 . .
H12A C12 H12B 109.5 . .
C7 C12 H12C 109.5 . .
H12A C12 H12C 109.5 . .
H12B C12 H12C 109.5 . .
C8 C13 H13A 109.5 . .
C8 C13 H13B 109.5 . .
H13A C13 H13B 109.5 . .
C8 C13 H13C 109.5 . .
H13A C13 H13C 109.5 . .
H13B C13 H13C 109.5 . .
C9 C14 H14A 109.5 . .
C9 C14 H14B 109.5 . .
H14A C14 H14B 109.5 . .
C9 C14 H14C 109.5 . .
H14A C14 H14C 109.5 . .
H14B C14 H14C 109.5 . .
C10 C15 H15A 109.5 . .
C10 C15 H15B 109.5 . .
H15A C15 H15B 109.5 . .
C10 C15 H15C 109.5 . .
H15A C15 H15C 109.5 . .
H15B C15 H15C 109.5 . .
C11 C16 H16A 109.5 . .
C11 C16 H16B 109.5 . .
H16A C16 H16B 109.5 . .
C11 C16 H16C 109.5 . .
H16A C16 H16C 109.5 . .
H16B C16 H16C 109.5 . .

loop_
_geom_bond_atom_site_label_1
_geom_bond_atom_site_label_2
_geom_bond_distance
_geom_bond_site_symmetry_2
Al1 F1 1.8403(12) .
Al1 F1 1.8422(12) 7_656
Al1 C1 1.990(2) .
Al1 C10 2.151(2) .
Al1 C11 2.201(2) .
Al1 C9 2.2364(19) .
Al1 C7 2.327(2) .
Al1 C8 2.3665(19) .
Al1 Al1 2.8655(11) 7_656
F2 C2 1.359(2) .
F3 C3 1.349(3) .
F4 C4 1.342(2) .
F5 C5 1.345(3) .
F6 C6 1.355(2) .
C1 C2 1.381(3) .
C1 C6 1.384(3) .
C2 C3 1.375(3) .
C3 C4 1.370(3) .
C4 C5 1.378(4) .
C5 C6 1.381(3) .
C7 C8 1.419(3) .
C7 C11 1.423(3) .
C7 C12 1.507(3) .
C8 C9 1.409(3) .
C8 C13 1.501(3) .
C9 C10 1.429(3) .
C9 C14 1.504(3) .
C10 C11 1.432(3) .
C10 C15 1.503(3) .
C11 C16 1.504(3) .
C12 H12A 0.9800 .
C12 H12B 0.9800 .
C12 H12C 0.9800 .
C13 H13A 0.9800 .
C13 H13B 0.9800 .
C13 H13C 0.9800 .
C14 H14A 0.9800 .
C14 H14B 0.9800 .
C14 H14C 0.9800 .
C15 H15A 0.9800 .
C15 H15B 0.9800 .
C15 H15C 0.9800 .
C16 H16A 0.9800 .
C16 H16B 0.9800 .
C16 H16C 0.9800 .
